data_8102863
loop_
_publ_author_name
'Ling-Yun Xin'
'Guang-Zhen Liu'
'Xiao-Ling Li'

_publ_section_title
;
 Crystal structure of diaquabis[1,3-di(4-pyridyl)propane]manganese(II)
 bis(hydrogen 4-amino-o-phthalate), [Mn(H2O)2(C13H14N2)2](C8H6O4N)2
;
_journal_issue 4
_journal_name_full 'Zeitschrift f\"ur Kristallographie - New Crystal Structures'
_journal_page_first 739
_journal_volume 225
_journal_year 2010
_chemical_formula_sum 'C42 H44 Mn N6 O10'
_chemical_formula_weight 847.77
_chemical_name_systematic
;
Mn(II) Coordination polymer based on 
1,3-Di(4-pyridyl) Propane and 4-Amino-o-phthalic acid

;
_space_group_IT_number 15
_symmetry_cell_setting monoclinic
_symmetry_space_group_name_Hall '-C 2yc'
_symmetry_space_group_name_H-M 'C 1 2/c 1'
_atom_sites_solution_hydrogens geom
_atom_sites_solution_primary direct
_atom_sites_solution_secondary difmap
_audit_creation_method SHELXL-97
_cell_angle_alpha 90.00
_cell_angle_beta 91.739(3)
_cell_angle_gamma 90.00
_cell_formula_units_Z 4
_cell_length_a 13.616(3)
_cell_length_b 16.315(4)
_cell_length_c 18.529(4)
_cell_measurement_reflns_used 3481
_cell_measurement_temperature 293(2)
_cell_measurement_theta_max 24.71
_cell_measurement_theta_min 2.73
_cell_volume 4114.2(16)
_computing_cell_refinement 'Bruker SMART'
_computing_data_collection 'Bruker SMART'
_computing_data_reduction 'Bruker SAINT'
_computing_molecular_graphics 'Bruker SHELXTL'
_computing_publication_material 'Bruker SHELXTL'
_computing_structure_refinement 'SHELXL-97 (Sheldrick, 1997)'
_computing_structure_solution 'SHELXS-97 (Sheldrick, 1990)'
_diffrn_ambient_temperature 293(2)
_diffrn_measured_fraction_theta_full 0.999
_diffrn_measured_fraction_theta_max 0.999
_diffrn_measurement_device_type 'CCD area detector'
_diffrn_measurement_method 'phi and omega scans'
_diffrn_radiation_monochromator graphite
_diffrn_radiation_source 'fine-focus sealed tube'
_diffrn_radiation_type MoK\a
_diffrn_radiation_wavelength 0.71073
_diffrn_reflns_av_R_equivalents 0.0316
_diffrn_reflns_av_sigmaI/netI 0.0284
_diffrn_reflns_limit_h_max 16
_diffrn_reflns_limit_h_min -16
_diffrn_reflns_limit_k_max 19
_diffrn_reflns_limit_k_min -19
_diffrn_reflns_limit_l_max 22
_diffrn_reflns_limit_l_min -22
_diffrn_reflns_number 15430
_diffrn_reflns_theta_full 25.49
_diffrn_reflns_theta_max 25.49
_diffrn_reflns_theta_min 2.50
_diffrn_standards_decay_% 0
_diffrn_standards_interval_count 0
_diffrn_standards_interval_time 0
_diffrn_standards_number 0
_exptl_absorpt_coefficient_mu 0.386
_exptl_absorpt_correction_T_max 0.9267
_exptl_absorpt_correction_T_min 0.8896
_exptl_absorpt_correction_type multi-scan
_exptl_absorpt_process_details sadabs
_exptl_crystal_colour colourless
_exptl_crystal_density_diffrn 1.369
_exptl_crystal_density_method 'not measured'
_exptl_crystal_description block
_exptl_crystal_F_000 1772
_exptl_crystal_size_max 0.31
_exptl_crystal_size_mid 0.20
_exptl_crystal_size_min 0.20
_refine_diff_density_max 0.656
_refine_diff_density_min -0.245
_refine_diff_density_rms 0.045
_refine_ls_extinction_method none
_refine_ls_goodness_of_fit_ref 2.161
_refine_ls_hydrogen_treatment constr
_refine_ls_matrix_type full
_refine_ls_number_parameters 268
_refine_ls_number_reflns 3829
_refine_ls_number_restraints 0
_refine_ls_restrained_S_all 2.161
_refine_ls_R_factor_all 0.0633
_refine_ls_R_factor_gt 0.0425
_refine_ls_shift/su_max 0.000
_refine_ls_shift/su_mean 0.000
_refine_ls_structure_factor_coef Fsqd
_refine_ls_weighting_details 'calc w=1/[\s^2^(Fo^2^)+(0.0100P)^2^+0.0100P] where P=(Fo^2^+2Fc^2^)/3'
_refine_ls_weighting_scheme calc
_refine_ls_wR_factor_gt 0.0788
_refine_ls_wR_factor_ref 0.0811
_reflns_number_gt 2858
_reflns_number_total 3829
_reflns_threshold_expression >2sigma(I)
_cod_data_source_file 1267-3211.cff
_cod_data_source_block c
_cod_depositor_comments
;
The following automatic conversions were performed:
'_symmetry_cell_setting' value 'Monoclinic' changed to 'monoclinic'
according to '/home/saulius/struct/CIF-dictionaries/cif_core.dic'
dictionary named 'cif_core.dic' version 2.4.1 from 2010-06-29.

Automatic conversion script
Id: cif_fix_enum 1555 2011-01-17 13:19:09Z saulius 
;
_cod_original_sg_symbol_H-M C2/c
_cod_database_code 8102863

loop_
_symmetry_equiv_pos_as_xyz
'x, y, z'
'-x, y, -z+1/2'
'x+1/2, y+1/2, z'
'-x+1/2, y+1/2, -z+1/2'
'-x, -y, -z'
'x, -y, z-1/2'
'-x+1/2, -y+1/2, -z'
'x+1/2, -y+1/2, z-1/2'

loop_
_atom_site_label
_atom_site_type_symbol
_atom_site_fract_x
_atom_site_fract_y
_atom_site_fract_z
_atom_site_U_iso_or_equiv
_atom_site_adp_type
_atom_site_occupancy
_atom_site_symmetry_multiplicity
_atom_site_calc_flag
_atom_site_refinement_flags
_atom_site_disorder_assembly
_atom_site_disorder_group
Mn1 Mn 0.0000 0.24108(3) 0.2500 0.04065(17) Uani 1 2 d S . .
O9 O 0.0000 0.10615(12) 0.2500 0.0480(6) Uani 1 2 d S . .
H1W H -0.0433 0.0808 0.2314 0.072 Uiso 1 1 d R . .
O10 O 0.0000 0.37313(13) 0.2500 0.0604(7) Uani 1 2 d S . .
H3W H 0.0185 0.3999 0.2172 0.091 Uiso 1 1 d R . .
N1 N 0.05241(13) 0.23757(12) 0.36673(9) 0.0425(5) Uani 1 1 d . . .
N2 N 0.15950(14) 0.23660(12) 0.21061(10) 0.0463(5) Uani 1 1 d . . .
C1 C 0.10904(17) 0.29522(15) 0.39745(13) 0.0461(6) Uani 1 1 d . . .
H1 H 0.1349 0.3356 0.3681 0.055 Uiso 1 1 calc R . .
C2 C 0.13130(16) 0.29809(15) 0.47080(13) 0.0455(6) Uani 1 1 d . . .
H2 H 0.1712 0.3396 0.4896 0.055 Uiso 1 1 calc R . .
C3 C 0.09419(16) 0.23926(15) 0.51598(11) 0.0397(6) Uani 1 1 d . . .
C4 C 0.03658(17) 0.17854(14) 0.48375(12) 0.0471(6) Uani 1 1 d . . .
H4 H 0.0106 0.1370 0.5118 0.057 Uiso 1 1 calc R . .
C5 C 0.01776(17) 0.17954(14) 0.41045(12) 0.0468(6) Uani 1 1 d . . .
H5 H -0.0209 0.1380 0.3902 0.056 Uiso 1 1 calc R . .
C6 C 0.11234(16) 0.24101(16) 0.59648(11) 0.0508(7) Uani 1 1 d . . .
H6D H 0.1447 0.2921 0.6096 0.061 Uiso 1 1 calc R . .
H6E H 0.1564 0.1965 0.6101 0.061 Uiso 1 1 calc R . .
C7 C 0.01797(17) 0.23309(15) 0.63889(11) 0.0483(7) Uani 1 1 d . . .
H7A H -0.0138 0.1815 0.6266 0.058 Uiso 1 1 calc R . .
H7B H 0.0347 0.2323 0.6902 0.058 Uiso 1 1 calc R . .
C8 C -0.05337(17) 0.30305(15) 0.62309(13) 0.0546(7) Uani 1 1 d . . .
H8A H -0.0257 0.3534 0.6427 0.065 Uiso 1 1 calc R . .
H8B H -0.0612 0.3097 0.5712 0.065 Uiso 1 1 calc R . .
C9 C -0.15255(18) 0.28940(15) 0.65430(13) 0.0461(6) Uani 1 1 d . . .
C10 C -0.18112(17) 0.32646(15) 0.71701(13) 0.0485(7) Uani 1 1 d . . .
H10A H -0.1381 0.3614 0.7420 0.058 Uiso 1 1 calc R . .
C11 C 0.22641(18) 0.18822(15) 0.24289(12) 0.0480(7) Uani 1 1 d . . .
H11 H 0.2097 0.1626 0.2857 0.058 Uiso 1 1 calc R . .
C12 C 0.18810(19) 0.27310(15) 0.14970(14) 0.0555(7) Uani 1 1 d . . .
H12 H 0.1438 0.3077 0.1256 0.067 Uiso 1 1 calc R . .
C13 C -0.22088(19) 0.23785(16) 0.62100(14) 0.0592(7) Uani 1 1 d . . .
H13 H -0.2051 0.2104 0.5789 0.071 Uiso 1 1 calc R . .
O1 O 0.05548(13) 0.45650(12) 0.13038(9) 0.0719(6) Uani 1 1 d . . .
O2 O 0.18383(13) 0.49605(12) 0.19348(10) 0.0795(6) Uani 1 1 d . . .
O3 O 0.35612(12) 0.51757(12) 0.17942(9) 0.0742(6) Uani 1 1 d . . .
H3 H 0.2637 0.5051 0.1912 0.111 Uiso 1 1 d R . .
O4 O 0.46515(12) 0.47426(11) 0.10343(8) 0.0587(5) Uani 1 1 d . . .
N5 N 0.31705(17) 0.50669(15) -0.13984(12) 0.0916(8) Uani 1 1 d . . .
H5A H 0.2791 0.5085 -0.1778 0.110 Uiso 1 1 d R . .
H5B H 0.3794 0.5126 -0.1436 0.110 Uiso 1 1 d R . .
C27 C 0.19865(17) 0.48138(13) 0.06439(13) 0.0418(6) Uani 1 1 d . . .
C28 C 0.30117(16) 0.48834(13) 0.05690(12) 0.0408(6) Uani 1 1 d . . .
C29 C 0.33827(17) 0.49361(14) -0.01193(13) 0.0473(6) Uani 1 1 d . . .
H29 H 0.4060 0.4967 -0.0167 0.057 Uiso 1 1 calc R . .
C30 C 0.2785(2) 0.49445(15) -0.07356(14) 0.0515(7) Uani 1 1 d . . .
C31 C 0.17822(19) 0.48573(15) -0.06754(14) 0.0559(7) Uani 1 1 d . . .
H31 H 0.1366 0.4852 -0.1083 0.067 Uiso 1 1 calc R . .
C32 C 0.14149(18) 0.47778(14) 0.00090(14) 0.0528(7) Uani 1 1 d . . .
H32 H 0.0743 0.4695 0.0047 0.063 Uiso 1 1 calc R . .
C33 C 0.1417(2) 0.47732(15) 0.13228(15) 0.0526(7) Uani 1 1 d . . .
C34 C 0.38044(19) 0.49184(15) 0.11681(13) 0.0480(7) Uani 1 1 d . . .

loop_
_atom_site_aniso_label
_atom_site_aniso_U_11
_atom_site_aniso_U_22
_atom_site_aniso_U_33
_atom_site_aniso_U_23
_atom_site_aniso_U_13
_atom_site_aniso_U_12
Mn1 0.0401(3) 0.0538(4) 0.0286(3) 0.000 0.0086(2) 0.000
O9 0.0472(15) 0.0536(15) 0.0424(14) 0.000 -0.0095(11) 0.000
O10 0.0800(18) 0.0569(16) 0.0461(15) 0.000 0.0287(13) 0.000
N1 0.0457(13) 0.0513(13) 0.0308(11) -0.0006(10) 0.0073(9) -0.0026(11)
N2 0.0449(13) 0.0535(14) 0.0410(12) -0.0003(10) 0.0110(10) -0.0026(11)
C1 0.0454(16) 0.0548(17) 0.0383(15) 0.0059(12) 0.0068(12) -0.0065(13)
C2 0.0396(15) 0.0576(17) 0.0393(15) -0.0039(12) 0.0024(12) -0.0043(12)
C3 0.0308(13) 0.0577(17) 0.0309(13) -0.0004(12) 0.0050(10) 0.0090(13)
C4 0.0569(17) 0.0516(17) 0.0335(15) 0.0054(12) 0.0123(12) -0.0014(14)
C5 0.0600(17) 0.0461(16) 0.0346(15) -0.0027(12) 0.0077(12) -0.0065(13)
C6 0.0385(15) 0.081(2) 0.0336(14) -0.0014(13) 0.0031(11) 0.0083(14)
C7 0.0469(16) 0.0694(19) 0.0290(13) 0.0004(12) 0.0088(11) 0.0027(14)
C8 0.0477(16) 0.0581(18) 0.0592(18) 0.0013(14) 0.0226(13) 0.0048(14)
C9 0.0426(16) 0.0484(16) 0.0481(16) 0.0027(12) 0.0149(13) 0.0059(13)
C10 0.0385(15) 0.0608(18) 0.0463(16) -0.0039(13) 0.0051(12) 0.0026(13)
C11 0.0437(16) 0.0658(19) 0.0348(15) 0.0046(13) 0.0081(12) -0.0076(14)
C12 0.0533(17) 0.0543(18) 0.0596(18) 0.0131(14) 0.0158(14) 0.0039(14)
C13 0.0597(19) 0.0644(19) 0.0549(18) -0.0141(14) 0.0260(14) 0.0029(15)
O1 0.0414(12) 0.1002(16) 0.0748(14) 0.0176(11) 0.0139(10) -0.0105(11)
O2 0.0601(13) 0.1199(18) 0.0599(14) -0.0281(12) 0.0250(10) -0.0260(12)
O3 0.0545(12) 0.1219(17) 0.0467(12) -0.0331(11) 0.0092(9) -0.0199(11)
O4 0.0410(11) 0.0827(14) 0.0525(12) -0.0075(9) 0.0018(9) 0.0019(10)
N5 0.0763(18) 0.142(2) 0.0566(18) -0.0081(16) 0.0021(14) -0.0152(17)
C27 0.0385(15) 0.0390(15) 0.0481(16) -0.0022(12) 0.0063(13) -0.0030(12)
C28 0.0400(15) 0.0390(15) 0.0437(15) -0.0072(11) 0.0057(12) -0.0057(12)
C29 0.0385(15) 0.0597(18) 0.0439(16) -0.0099(13) 0.0047(12) -0.0076(13)
C30 0.0602(19) 0.0565(18) 0.0384(16) -0.0065(13) 0.0114(14) -0.0084(14)
C31 0.0527(18) 0.0575(18) 0.0573(19) -0.0062(14) -0.0030(14) -0.0019(15)
C32 0.0358(15) 0.0541(17) 0.068(2) -0.0030(14) 0.0009(14) -0.0001(13)
C33 0.0467(18) 0.0513(17) 0.061(2) -0.0006(14) 0.0116(15) -0.0031(14)
C34 0.0445(17) 0.0542(17) 0.0457(17) -0.0044(13) 0.0068(13) -0.0105(14)

loop_
_atom_type_symbol
_atom_type_description
_atom_type_scat_dispersion_real
_atom_type_scat_dispersion_imag
_atom_type_scat_source
C C 0.0033 0.0016 'International Tables Vol C Tables 4.2.6.8 and 6.1.1.4'
H H 0.0000 0.0000 'International Tables Vol C Tables 4.2.6.8 and 6.1.1.4'
Mn Mn 0.3368 0.7283 'International Tables Vol C Tables 4.2.6.8 and 6.1.1.4'
N N 0.0061 0.0033 'International Tables Vol C Tables 4.2.6.8 and 6.1.1.4'
O O 0.0106 0.0060 'International Tables Vol C Tables 4.2.6.8 and 6.1.1.4'

loop_
_geom_angle_atom_site_label_1
_geom_angle_atom_site_label_2
_geom_angle_atom_site_label_3
_geom_angle
_geom_angle_site_symmetry_1
_geom_angle_site_symmetry_3
_geom_angle_publ_flag
O10 Mn1 O9 180.0 . . ?
O10 Mn1 N1 91.45(5) . 2 ?
O9 Mn1 N1 88.55(5) . 2 ?
O10 Mn1 N1 91.45(5) . . ?
O9 Mn1 N1 88.55(5) . . ?
N1 Mn1 N1 177.10(10) 2 . ?
O10 Mn1 N2 91.81(5) . 2 ?
O9 Mn1 N2 88.19(5) . 2 ?
N1 Mn1 N2 91.66(7) 2 2 ?
N1 Mn1 N2 88.25(7) . 2 ?
O10 Mn1 N2 91.81(5) . . ?
O9 Mn1 N2 88.19(5) . . ?
N1 Mn1 N2 88.25(7) 2 . ?
N1 Mn1 N2 91.66(7) . . ?
N2 Mn1 N2 176.38(10) 2 . ?
Mn1 O9 H1W 121.5 . . ?
Mn1 O10 H3W 123.3 . . ?
C1 N1 C5 116.7(2) . . ?
C1 N1 Mn1 123.59(16) . . ?
C5 N1 Mn1 119.33(16) . . ?
C11 N2 C12 115.3(2) . . ?
C11 N2 Mn1 120.83(15) . . ?
C12 N2 Mn1 123.34(17) . . ?
N1 C1 C2 123.4(2) . . ?
N1 C1 H1 118.3 . . ?
C2 C1 H1 118.3 . . ?
C3 C2 C1 119.9(2) . . ?
C3 C2 H2 120.0 . . ?
C1 C2 H2 120.0 . . ?
C2 C3 C4 116.6(2) . . ?
C2 C3 C6 122.4(2) . . ?
C4 C3 C6 120.9(2) . . ?
C5 C4 C3 120.2(2) . . ?
C5 C4 H4 119.9 . . ?
C3 C4 H4 119.9 . . ?
N1 C5 C4 123.1(2) . . ?
N1 C5 H5 118.4 . . ?
C4 C5 H5 118.4 . . ?
C3 C6 C7 113.07(18) . . ?
C3 C6 H6D 109.0 . . ?
C7 C6 H6D 109.0 . . ?
C3 C6 H6E 109.0 . . ?
C7 C6 H6E 109.0 . . ?
H6D C6 H6E 107.8 . . ?
C8 C7 C6 112.24(19) . . ?
C8 C7 H7A 109.2 . . ?
C6 C7 H7A 109.2 . . ?
C8 C7 H7B 109.2 . . ?
C6 C7 H7B 109.2 . . ?
H7A C7 H7B 107.9 . . ?
C9 C8 C7 113.0(2) . . ?
C9 C8 H8A 109.0 . . ?
C7 C8 H8A 109.0 . . ?
C9 C8 H8B 109.0 . . ?
C7 C8 H8B 109.0 . . ?
H8A C8 H8B 107.8 . . ?
C10 C9 C13 116.1(2) . . ?
C10 C9 C8 122.7(2) . . ?
C13 C9 C8 121.2(2) . . ?
C9 C10 C11 120.0(2) . 8_456 ?
C9 C10 H10A 120.0 . . ?
C11 C10 H10A 120.0 8_456 . ?
N2 C11 C10 124.4(2) . 8 ?
N2 C11 H11 117.8 . . ?
C10 C11 H11 117.8 8 . ?
N2 C12 C13 123.7(2) . 8 ?
N2 C12 H12 118.2 . . ?
C13 C12 H12 118.2 8 . ?
C12 C13 C9 120.5(2) 8_456 . ?
C12 C13 H13 119.7 8_456 . ?
C9 C13 H13 119.7 . . ?
C33 O2 H3 114.3 . . ?
C34 O3 H3 112.2 . . ?
C30 N5 H5A 120.2 . . ?
C30 N5 H5B 119.8 . . ?
H5A N5 H5B 120.0 . . ?
C32 C27 C28 116.7(2) . . ?
C32 C27 C33 114.7(2) . . ?
C28 C27 C33 128.6(2) . . ?
C29 C28 C27 118.9(2) . . ?
C29 C28 C34 113.4(2) . . ?
C27 C28 C34 127.7(2) . . ?
C30 C29 C28 122.6(2) . . ?
C30 C29 H29 118.7 . . ?
C28 C29 H29 118.7 . . ?
N5 C30 C31 119.7(3) . . ?
N5 C30 C29 120.8(3) . . ?
C31 C30 C29 119.4(2) . . ?
C30 C31 C32 118.0(2) . . ?
C30 C31 H31 121.0 . . ?
C32 C31 H31 121.0 . . ?
C31 C32 C27 124.2(2) . . ?
C31 C32 H32 117.9 . . ?
C27 C32 H32 117.9 . . ?
O1 C33 O2 119.4(2) . . ?
O1 C33 C27 120.6(3) . . ?
O2 C33 C27 120.0(2) . . ?
O4 C34 O3 122.0(2) . . ?
O4 C34 C28 119.7(2) . . ?
O3 C34 C28 118.2(2) . . ?

loop_
_geom_bond_atom_site_label_1
_geom_bond_atom_site_label_2
_geom_bond_distance
_geom_bond_site_symmetry_2
_geom_bond_publ_flag
Mn1 O10 2.154(2) . ?
Mn1 O9 2.201(2) . ?
Mn1 N1 2.2577(18) 2 ?
Mn1 N1 2.2577(18) . ?
Mn1 N2 2.3132(19) 2 ?
Mn1 N2 2.3132(19) . ?
O9 H1W 0.7910 . ?
O10 H3W 0.7954 . ?
N1 C1 1.333(3) . ?
N1 C5 1.341(3) . ?
N2 C11 1.333(3) . ?
N2 C12 1.344(3) . ?
C1 C2 1.384(3) . ?
C1 H1 0.9300 . ?
C2 C3 1.380(3) . ?
C2 H2 0.9300 . ?
C3 C4 1.387(3) . ?
C3 C6 1.505(3) . ?
C4 C5 1.375(3) . ?
C4 H4 0.9300 . ?
C5 H5 0.9300 . ?
C6 C7 1.532(3) . ?
C6 H6D 0.9700 . ?
C6 H6E 0.9700 . ?
C7 C8 1.521(3) . ?
C7 H7A 0.9700 . ?
C7 H7B 0.9700 . ?
C8 C9 1.502(3) . ?
C8 H8A 0.9700 . ?
C8 H8B 0.9700 . ?
C9 C10 1.376(3) . ?
C9 C13 1.385(3) . ?
C10 C11 1.382(3) 8_456 ?
C10 H10A 0.9300 . ?
C11 C10 1.382(3) 8 ?
C11 H11 0.9300 . ?
C12 C13 1.375(3) 8 ?
C12 H12 0.9300 . ?
C13 C12 1.375(3) 8_456 ?
C13 H13 0.9300 . ?
O1 C33 1.222(3) . ?
O2 C33 1.292(3) . ?
O2 H3 1.1001 . ?
O3 C34 1.286(3) . ?
O3 H3 1.2992 . ?
O4 C34 1.221(3) . ?
N5 C30 1.365(3) . ?
N5 H5A 0.8597 . ?
N5 H5B 0.8600 . ?
C27 C32 1.392(3) . ?
C27 C28 1.411(3) . ?
C27 C33 1.499(3) . ?
C28 C29 1.389(3) . ?
C28 C34 1.526(3) . ?
C29 C30 1.382(3) . ?
C29 H29 0.9300 . ?
C30 C31 1.381(3) . ?
C31 C32 1.383(3) . ?
C31 H31 0.9300 . ?
C32 H32 0.9300 . ?

loop_
_geom_hbond_atom_site_label_D
_geom_hbond_atom_site_label_H
_geom_hbond_atom_site_label_A
_geom_hbond_distance_DH
_geom_hbond_distance_HA
_geom_hbond_distance_DA
_geom_hbond_angle_DHA
_geom_hbond_site_symmetry_A
N5 H5B O4 0.86 2.23 3.037(3) 155.8 5_665
O2 H3 O3 1.10 1.30 2.394(2) 172.4 .
O10 H3W O1 0.80 1.93 2.727(2) 173.6 .
O9 H1W O3 0.79 1.95 2.735(2) 175.8 3_445

loop_
_geom_torsion_atom_site_label_1
_geom_torsion_atom_site_label_2
_geom_torsion_atom_site_label_3
_geom_torsion_atom_site_label_4
_geom_torsion
_geom_torsion_site_symmetry_1
_geom_torsion_site_symmetry_2
_geom_torsion_site_symmetry_3
_geom_torsion_site_symmetry_4
_geom_torsion_publ_flag
O10 Mn1 N1 C1 -30.22(17) . . . . ?
O9 Mn1 N1 C1 149.78(17) . . . . ?
N1 Mn1 N1 C1 149.78(17) 2 . . . ?
N2 Mn1 N1 C1 -121.99(18) 2 . . . ?
N2 Mn1 N1 C1 61.64(18) . . . . ?
O10 Mn1 N1 C5 142.73(16) . . . . ?
O9 Mn1 N1 C5 -37.27(16) . . . . ?
N1 Mn1 N1 C5 -37.27(16) 2 . . . ?
N2 Mn1 N1 C5 50.97(17) 2 . . . ?
N2 Mn1 N1 C5 -125.41(17) . . . . ?
O10 Mn1 N2 C11 132.14(17) . . . . ?
O9 Mn1 N2 C11 -47.86(17) . . . . ?
N1 Mn1 N2 C11 -136.47(18) 2 . . . ?
N1 Mn1 N2 C11 40.63(18) . . . . ?
N2 Mn1 N2 C11 -47.86(17) 2 . . . ?
O10 Mn1 N2 C12 -56.53(19) . . . . ?
O9 Mn1 N2 C12 123.47(19) . . . . ?
N1 Mn1 N2 C12 34.86(19) 2 . . . ?
N1 Mn1 N2 C12 -148.04(19) . . . . ?
N2 Mn1 N2 C12 123.47(19) 2 . . . ?
C5 N1 C1 C2 -1.1(3) . . . . ?
Mn1 N1 C1 C2 171.98(16) . . . . ?
N1 C1 C2 C3 0.0(4) . . . . ?
C1 C2 C3 C4 1.0(3) . . . . ?
C1 C2 C3 C6 -177.5(2) . . . . ?
C2 C3 C4 C5 -0.9(3) . . . . ?
C6 C3 C4 C5 177.6(2) . . . . ?
C1 N1 C5 C4 1.3(3) . . . . ?
Mn1 N1 C5 C4 -172.15(17) . . . . ?
C3 C4 C5 N1 -0.3(4) . . . . ?
C2 C3 C6 C7 129.0(2) . . . . ?
C4 C3 C6 C7 -49.5(3) . . . . ?
C3 C6 C7 C8 -61.3(3) . . . . ?
C6 C7 C8 C9 170.5(2) . . . . ?
C7 C8 C9 C10 101.2(3) . . . . ?
C7 C8 C9 C13 -78.6(3) . . . . ?
C13 C9 C10 C11 -0.5(4) . . . 8_456 ?
C8 C9 C10 C11 179.7(2) . . . 8_456 ?
C12 N2 C11 C10 -1.1(3) . . . 8 ?
Mn1 N2 C11 C10 170.87(18) . . . 8 ?
C11 N2 C12 C13 0.4(4) . . . 8 ?
Mn1 N2 C12 C13 -171.32(19) . . . 8 ?
C10 C9 C13 C12 1.1(4) . . . 8_456 ?
C8 C9 C13 C12 -179.1(2) . . . 8_456 ?
C32 C27 C28 C29 1.9(3) . . . . ?
C33 C27 C28 C29 -178.0(2) . . . . ?
C32 C27 C28 C34 -178.8(2) . . . . ?
C33 C27 C28 C34 1.3(4) . . . . ?
C27 C28 C29 C30 1.7(4) . . . . ?
C34 C28 C29 C30 -177.7(2) . . . . ?
C28 C29 C30 N5 174.4(2) . . . . ?
C28 C29 C30 C31 -3.3(4) . . . . ?
N5 C30 C31 C32 -176.6(2) . . . . ?
C29 C30 C31 C32 1.0(4) . . . . ?
C30 C31 C32 C27 2.8(4) . . . . ?
C28 C27 C32 C31 -4.2(4) . . . . ?
C33 C27 C32 C31 175.7(2) . . . . ?
C32 C27 C33 O1 13.5(3) . . . . ?
C28 C27 C33 O1 -166.6(2) . . . . ?
C32 C27 C33 O2 -166.4(2) . . . . ?
C28 C27 C33 O2 13.5(4) . . . . ?
C29 C28 C34 O4 -21.8(3) . . . . ?
C27 C28 C34 O4 158.9(2) . . . . ?
C29 C28 C34 O3 154.7(2) . . . . ?
C27 C28 C34 O3 -24.7(4) . . . . ?
